data_7230961
loop_
_publ_author_name
'Wang, Xiuli'
'Bai, Xue'
'Lin, Hongyan'
'Sun, Junjun'
'Wang, Xiang'
'Liu, Guocheng'

_publ_section_title
;
 A series of new polyoxometalate-based metal--organic complexes with
 different rigid pyridyl-bis(triazole) ligands: assembly, structures and
 electrochemical properties
;
_journal_issue 40
_journal_name_full 'RSC Advances'
_journal_page_first 22676
_journal_paper_doi 10.1039/C8RA03277G
_journal_volume 8
_journal_year 2018
_chemical_formula_sum 'C18 H44 Co2 Cr Mo6 N14 O38'
_chemical_formula_weight 1810.17
_space_group_crystal_system triclinic
_space_group_IT_number 2
_space_group_name_Hall '-P 1'
_space_group_name_H-M_alt 'P -1'
_symmetry_space_group_name_Hall '-P 1'
_symmetry_space_group_name_H-M 'P -1'
_atom_sites_solution_hydrogens mixed
_audit_creation_method SHELXL-2014/7
_audit_update_record
;
2018-06-11 deposited with the CCDC.
2018-06-12 downloaded from the CCDC.
;
_cell_angle_alpha 106.385(3)
_cell_angle_beta 108.807(3)
_cell_angle_gamma 105.418(3)
_cell_formula_units_Z 1
_cell_length_a 10.8960(17)
_cell_length_b 11.1160(18)
_cell_length_c 12.346(2)
_cell_measurement_reflns_used 3150
_cell_measurement_temperature 293(2)
_cell_measurement_theta_max 28.6673
_cell_measurement_theta_min 2.3281
_cell_volume 1248.8(4)
_computing_cell_refinement 'SAINT v8.34A (Bruker, 2013)'
_computing_data_collection 'Bruker Smart'
_computing_data_reduction 'SAINT v8.34A (Bruker, 2013)'
_computing_molecular_graphics 'Bruker SHELXTL'
_computing_publication_material 'Bruker SHELXTL'
_computing_structure_refinement 'SHELXL-2014/7 (Sheldrick, 2014)'
_computing_structure_solution 'XT, VERSION 2014/5'
_diffrn_ambient_temperature 293(2)
_diffrn_measured_fraction_theta_full 0.989
_diffrn_measured_fraction_theta_max 0.980
_diffrn_measurement_device_type 'Bruker Smart Apex II'
_diffrn_measurement_method 'w scans'
_diffrn_radiation_type MoK\a
_diffrn_radiation_wavelength 0.71069
_diffrn_reflns_av_R_equivalents 0.0215
_diffrn_reflns_av_unetI/netI 0.0442
_diffrn_reflns_Laue_measured_fraction_full 0.989
_diffrn_reflns_Laue_measured_fraction_max 0.980
_diffrn_reflns_limit_h_max 9
_diffrn_reflns_limit_h_min -14
_diffrn_reflns_limit_k_max 15
_diffrn_reflns_limit_k_min -9
_diffrn_reflns_limit_l_max 15
_diffrn_reflns_limit_l_min -16
_diffrn_reflns_number 9053
_diffrn_reflns_point_group_measured_fraction_full 0.989
_diffrn_reflns_point_group_measured_fraction_max 0.980
_diffrn_reflns_theta_full 25.240
_diffrn_reflns_theta_max 28.708
_diffrn_reflns_theta_min 1.904
_exptl_absorpt_coefficient_mu 2.430
_exptl_absorpt_correction_T_max 0.7458
_exptl_absorpt_correction_T_min 0.5589
_exptl_absorpt_correction_type multi-scan
_exptl_absorpt_process_details
;
SADABS-Bruker AXS area detector scaling and absorption correction
;
_exptl_crystal_colour pink
_exptl_crystal_density_diffrn 2.407
_exptl_crystal_description block
_exptl_crystal_F_000 884
_exptl_crystal_size_max 0.180
_exptl_crystal_size_mid 0.170
_exptl_crystal_size_min 0.160
_refine_diff_density_max 1.054
_refine_diff_density_min -1.049
_refine_diff_density_rms 0.152
_refine_ls_extinction_method none
_refine_ls_goodness_of_fit_ref 1.017
_refine_ls_hydrogen_treatment mixed
_refine_ls_matrix_type full
_refine_ls_number_parameters 366
_refine_ls_number_reflns 6322
_refine_ls_number_restraints 0
_refine_ls_restrained_S_all 1.017
_refine_ls_R_factor_all 0.0607
_refine_ls_R_factor_gt 0.0390
_refine_ls_shift/su_max 0.001
_refine_ls_shift/su_mean 0.000
_refine_ls_structure_factor_coef Fsqd
_refine_ls_weighting_details 'w=1/[\s^2^(Fo^2^)+(0.0383P)^2^+5.2637P] where P=(Fo^2^+2Fc^2^)/3'
_refine_ls_weighting_scheme calc
_refine_ls_wR_factor_gt 0.0891
_refine_ls_wR_factor_ref 0.1011
_reflns_Friedel_coverage 0.000
_reflns_number_gt 4786
_reflns_number_total 6322
_reflns_threshold_expression 'I > 2\s(I)'
_cod_data_source_file c8ra03277g2.cif
_cod_data_source_block 1
_cod_original_cell_volume 1248.8(3)
_cod_database_code 7230961
_shelx_shelxl_version_number 2014/7
_shelx_space_group_comment
;
The symmetry employed for this shelxl refinement is uniquely defined
by the following loop, which should always be used as a source of
symmetry information in preference to the above space-group names.
They are only intended as comments.
;
_shelx_estimated_absorpt_t_min 0.669
_shelx_estimated_absorpt_t_max 0.697

loop_
_space_group_symop_operation_xyz
'x, y, z'
'-x, -y, -z'

loop_
_atom_site_label
_atom_site_type_symbol
_atom_site_fract_x
_atom_site_fract_y
_atom_site_fract_z
_atom_site_U_iso_or_equiv
_atom_site_adp_type
_atom_site_occupancy
_atom_site_site_symmetry_order
_atom_site_calc_flag
_atom_site_refinement_flags_posn
_atom_site_refinement_flags_adp
_atom_site_refinement_flags_occupancy
Mo1 Mo 0.42938(5) -0.22106(4) -0.27997(4) 0.02085(10) Uani 1 1 d . . .
Mo2 Mo 0.77399(4) 0.29340(4) 0.13647(4) 0.01890(10) Uani 1 1 d . . .
Mo3 Mo 0.70947(4) 0.07033(4) -0.14021(4) 0.02012(10) Uani 1 1 d . . .
Co1 Co 1.08798(7) 0.29422(7) 0.36564(6) 0.02437(16) Uani 1 1 d . . .
Cr1 Cr 0.5000 0.0000 0.0000 0.01309(19) Uani 1 2 d S . P
O1 O 0.9215(4) 0.3451(3) 0.2741(3) 0.0261(7) Uani 1 1 d . . .
O1W O 1.0925(6) 0.3978(6) 0.5379(4) 0.0626(15) Uani 1 1 d . . .
H1WA H 1.0180 0.3390 0.5295 0.075 Uiso 1 1 d R U .
H1WB H 1.1425 0.3936 0.6046 0.075 Uiso 1 1 d R U .
O2 O 0.8286(3) 0.1668(3) 0.0377(3) 0.0218(7) Uani 1 1 d . . .
O2W O 1.0939(4) 0.2191(4) 0.1908(3) 0.0305(8) Uani 1 1 d . . .
H2WA H 1.0210 0.1992 0.1255 0.037 Uiso 1 1 d R U .
H2WB H 1.1294 0.1609 0.1734 0.037 Uiso 1 1 d R U .
O3 O 0.7434(4) 0.2017(4) -0.1872(4) 0.0339(9) Uani 1 1 d . . .
O3W O 1.2305(4) 0.4772(4) 0.3910(4) 0.0409(10) Uani 1 1 d . . .
H3WA H 1.2674 0.5016 0.3456 0.049 Uiso 1 1 d R U .
H3WB H 1.2485 0.5489 0.4519 0.049 Uiso 1 1 d R U .
O4 O 0.8125(4) -0.0129(4) -0.1729(4) 0.0342(9) Uani 1 1 d . . .
O5 O 0.6608(3) 0.1086(3) 0.1658(3) 0.0172(6) Uani 1 1 d . . .
O6 O 0.8024(4) 0.4203(4) 0.0847(4) 0.0304(8) Uani 1 1 d . . .
O7 O 0.2813(4) -0.2821(4) -0.4172(3) 0.0349(9) Uani 1 1 d . . .
O8 O 0.3586(4) -0.3308(3) -0.1967(3) 0.0229(7) Uani 1 1 d . . .
O9 O 0.6014(3) -0.0896(3) -0.0793(3) 0.0193(7) Uani 1 1 d . . .
O10 O 0.5270(4) -0.0473(3) -0.2740(3) 0.0235(7) Uani 1 1 d . . .
O11 O 0.5278(4) -0.3093(4) -0.3122(4) 0.0344(9) Uani 1 1 d . . .
O12 O 0.4165(3) -0.1495(3) 0.0433(3) 0.0178(6) Uani 1 1 d . . .
N1 N 1.2475(5) 0.2319(4) 0.4562(4) 0.0260(9) Uani 1 1 d . . .
N2 N 0.9694(4) 0.0944(4) 0.3345(4) 0.0273(9) Uani 1 1 d . . .
N3 N 0.8307(4) 0.0011(4) 0.2723(4) 0.0264(9) Uani 1 1 d . . .
N4 N 0.9702(5) -0.1019(4) 0.3423(4) 0.0284(10) Uani 1 1 d . . .
N5 N 0.7289(5) -0.3485(4) 0.2487(4) 0.0296(10) Uani 1 1 d . . .
N6 N 0.5959(5) -0.4434(4) 0.1859(4) 0.0282(10) Uani 1 1 d . . .
H6 H 0.5707 -0.5251 0.1824 0.034 Uiso 1 1 calc R U .
N7 N 0.5790(4) -0.2645(4) 0.1541(4) 0.0241(9) Uani 1 1 d . . .
C1 C 1.3862(6) 0.3080(6) 0.5212(5) 0.0339(12) Uani 1 1 d . . .
H1 H 1.4198 0.3976 0.5289 0.041 Uiso 1 1 calc R U .
C2 C 1.4806(6) 0.2586(7) 0.5767(5) 0.0388(14) Uani 1 1 d . . .
H2 H 1.5760 0.3144 0.6222 0.047 Uiso 1 1 calc R U .
C3 C 1.4320(6) 0.1246(7) 0.5641(5) 0.0366(13) Uani 1 1 d . . .
H3 H 1.4943 0.0893 0.6011 0.044 Uiso 1 1 calc R U .
C4 C 1.2900(6) 0.0442(6) 0.4962(5) 0.0331(12) Uani 1 1 d . . .
H4 H 1.2549 -0.0464 0.4854 0.040 Uiso 1 1 calc R U .
C5 C 1.2006(5) 0.1018(5) 0.4441(5) 0.0254(10) Uani 1 1 d . . .
C6 C 1.0484(5) 0.0289(5) 0.3748(5) 0.0256(10) Uani 1 1 d . . .
C7 C 0.8371(5) -0.1141(5) 0.2796(5) 0.0240(10) Uani 1 1 d . . .
C8 C 0.7143(5) -0.2420(5) 0.2273(5) 0.0225(10) Uani 1 1 d . . .
C9 C 0.5091(6) -0.3925(5) 0.1302(5) 0.0278(11) Uani 1 1 d . . .
H9 H 0.4127 -0.4406 0.0813 0.033 Uiso 1 1 calc R U .
O4W O 1.0787(9) -0.3002(8) 0.3593(8) 0.124(3) Uani 1 1 d . . .
H4WA H 1.0362 -0.2468 0.3524 0.149 Uiso 1 1 d R U .
H4WB H 1.1021 -0.3178 0.2991 0.149 Uiso 1 1 d R U .
O5W O 1.0660(5) -0.6684(6) -0.0694(6) 0.0733(18) Uani 1 1 d . . .
H5WA H 0.9809 -0.6822 -0.0826 0.088 Uiso 1 1 d R U .
H5WB H 1.0922 -0.6157 -0.1031 0.088 Uiso 1 1 d R U .
O6W O 1.1639(7) -0.4668(5) 0.1830(5) 0.0789(19) Uani 1 1 d . . .
H6WA H 1.1523 -0.5236 0.1141 0.095 Uiso 1 1 d R U .
H6WB H 1.2150 -0.3881 0.1935 0.095 Uiso 1 1 d R U .
O7W O 1.2976(5) -0.7117(5) 0.0620(5) 0.0532(12) Uani 1 1 d . . .
H7WA H 1.3279 -0.7641 0.0913 0.064 Uiso 1 1 d R U .
H7WB H 1.2101 -0.7557 0.0144 0.064 Uiso 1 1 d R U .
H12 H 0.469(8) -0.183(7) 0.080(7) 0.06(2) Uiso 1 1 d . . .
H5 H 0.715(8) 0.054(7) 0.193(7) 0.06(2) Uiso 1 1 d . . .

loop_
_atom_site_aniso_label
_atom_site_aniso_U_11
_atom_site_aniso_U_22
_atom_site_aniso_U_33
_atom_site_aniso_U_23
_atom_site_aniso_U_13
_atom_site_aniso_U_12
Mo1 0.0274(2) 0.01584(19) 0.0197(2) 0.00695(15) 0.01043(17) 0.00878(17)
Mo2 0.0201(2) 0.01351(18) 0.0232(2) 0.00911(15) 0.00799(16) 0.00658(15)
Mo3 0.0235(2) 0.01912(19) 0.0229(2) 0.01130(16) 0.01256(17) 0.00946(16)
Co1 0.0237(4) 0.0205(3) 0.0256(3) 0.0095(3) 0.0076(3) 0.0072(3)
Cr1 0.0156(5) 0.0094(4) 0.0162(5) 0.0063(4) 0.0074(4) 0.0058(4)
O1 0.0272(19) 0.0218(17) 0.0267(18) 0.0091(14) 0.0084(15) 0.0107(15)
O1W 0.083(4) 0.077(4) 0.036(3) 0.019(3) 0.024(3) 0.048(3)
O2 0.0207(17) 0.0210(16) 0.0236(17) 0.0093(13) 0.0069(14) 0.0109(14)
O2W 0.028(2) 0.0318(19) 0.0305(19) 0.0113(16) 0.0090(16) 0.0165(16)
O3 0.039(2) 0.0296(19) 0.036(2) 0.0201(17) 0.0171(18) 0.0083(17)
O3W 0.043(2) 0.0251(19) 0.041(2) 0.0101(17) 0.014(2) 0.0014(18)
O4 0.038(2) 0.041(2) 0.036(2) 0.0169(18) 0.0224(18) 0.0240(19)
O5 0.0183(16) 0.0130(14) 0.0176(15) 0.0066(12) 0.0046(13) 0.0058(12)
O6 0.034(2) 0.0235(18) 0.040(2) 0.0190(16) 0.0181(18) 0.0111(16)
O7 0.041(2) 0.029(2) 0.0226(18) 0.0066(16) 0.0065(17) 0.0098(18)
O8 0.0298(19) 0.0140(15) 0.0309(18) 0.0124(14) 0.0147(15) 0.0119(14)
O9 0.0232(17) 0.0173(15) 0.0215(16) 0.0105(13) 0.0096(14) 0.0110(13)
O10 0.0284(19) 0.0246(17) 0.0196(16) 0.0127(14) 0.0093(14) 0.0106(15)
O11 0.047(2) 0.0281(19) 0.038(2) 0.0137(17) 0.025(2) 0.0206(18)
O12 0.0180(16) 0.0167(15) 0.0224(16) 0.0116(13) 0.0075(13) 0.0095(13)
N1 0.026(2) 0.025(2) 0.027(2) 0.0124(18) 0.0109(18) 0.0097(18)
N2 0.019(2) 0.027(2) 0.036(2) 0.0187(19) 0.0073(18) 0.0099(18)
N3 0.021(2) 0.023(2) 0.038(2) 0.0187(19) 0.0092(19) 0.0092(17)
N4 0.024(2) 0.024(2) 0.034(2) 0.0134(19) 0.0051(19) 0.0109(18)
N5 0.030(2) 0.021(2) 0.036(2) 0.0139(19) 0.009(2) 0.0123(18)
N6 0.032(2) 0.0172(19) 0.035(2) 0.0136(18) 0.010(2) 0.0101(18)
N7 0.024(2) 0.023(2) 0.029(2) 0.0147(17) 0.0085(18) 0.0130(17)
C1 0.025(3) 0.037(3) 0.033(3) 0.015(2) 0.011(2) 0.005(2)
C2 0.022(3) 0.057(4) 0.035(3) 0.022(3) 0.010(2) 0.011(3)
C3 0.027(3) 0.056(4) 0.036(3) 0.027(3) 0.010(2) 0.024(3)
C4 0.026(3) 0.040(3) 0.033(3) 0.019(2) 0.007(2) 0.015(2)
C5 0.023(2) 0.031(3) 0.021(2) 0.011(2) 0.006(2) 0.012(2)
C6 0.026(3) 0.021(2) 0.029(3) 0.013(2) 0.009(2) 0.009(2)
C7 0.025(3) 0.021(2) 0.030(3) 0.017(2) 0.010(2) 0.011(2)
C8 0.025(2) 0.019(2) 0.027(2) 0.0140(19) 0.009(2) 0.0105(19)
C9 0.026(3) 0.024(2) 0.031(3) 0.015(2) 0.008(2) 0.009(2)
O4W 0.138(7) 0.124(7) 0.158(8) 0.081(6) 0.067(7) 0.090(6)
O5W 0.042(3) 0.079(4) 0.112(5) 0.074(4) 0.023(3) 0.017(3)
O6W 0.110(5) 0.047(3) 0.066(4) 0.034(3) 0.026(3) 0.014(3)
O7W 0.059(3) 0.066(3) 0.071(3) 0.047(3) 0.037(3) 0.045(3)

loop_
_atom_type_symbol
_atom_type_description
_atom_type_scat_dispersion_real
_atom_type_scat_dispersion_imag
_atom_type_scat_source
C C 0.0033 0.0016 'International Tables Vol C Tables 4.2.6.8 and 6.1.1.4'
H H 0.0000 0.0000 'International Tables Vol C Tables 4.2.6.8 and 6.1.1.4'
N N 0.0061 0.0033 'International Tables Vol C Tables 4.2.6.8 and 6.1.1.4'
O O 0.0106 0.0060 'International Tables Vol C Tables 4.2.6.8 and 6.1.1.4'
Cr Cr 0.3209 0.6236 'International Tables Vol C Tables 4.2.6.8 and 6.1.1.4'
Co Co 0.3494 0.9721 'International Tables Vol C Tables 4.2.6.8 and 6.1.1.4'
Mo Mo -1.6832 0.6857 'International Tables Vol C Tables 4.2.6.8 and 6.1.1.4'

loop_
_geom_angle_atom_site_label_1
_geom_angle_atom_site_label_2
_geom_angle_atom_site_label_3
_geom_angle
_geom_angle_site_symmetry_1
_geom_angle_site_symmetry_3
O11 Mo1 O7 105.6(2) . .
O11 Mo1 O10 102.62(17) . .
O7 Mo1 O10 100.09(16) . .
O11 Mo1 O8 93.46(16) . .
O7 Mo1 O8 100.36(17) . .
O10 Mo1 O8 149.42(14) . .
O11 Mo1 O5 157.68(16) . 2_655
O7 Mo1 O5 93.40(16) . 2_655
O10 Mo1 O5 85.03(13) . 2_655
O8 Mo1 O5 71.29(12) . 2_655
O11 Mo1 O9 91.52(16) . .
O7 Mo1 O9 162.51(16) . .
O10 Mo1 O9 72.10(12) . .
O8 Mo1 O9 81.74(13) . .
O5 Mo1 O9 70.67(11) 2_655 .
O6 Mo2 O1 106.55(17) . .
O6 Mo2 O8 97.44(16) . 2_655
O1 Mo2 O8 102.04(16) . 2_655
O6 Mo2 O2 101.39(16) . .
O1 Mo2 O2 94.03(15) . .
O8 Mo2 O2 150.58(14) 2_655 .
O6 Mo2 O12 92.73(15) . 2_655
O1 Mo2 O12 158.11(14) . 2_655
O8 Mo2 O12 85.22(14) 2_655 2_655
O2 Mo2 O12 71.59(13) . 2_655
O6 Mo2 O5 161.08(15) . .
O1 Mo2 O5 90.97(14) . .
O8 Mo2 O5 71.37(12) 2_655 .
O2 Mo2 O5 84.01(13) . .
O12 Mo2 O5 71.60(11) 2_655 .
O4 Mo3 O3 105.36(19) . .
O4 Mo3 O10 102.28(17) . .
O3 Mo3 O10 98.66(16) . .
O4 Mo3 O2 96.16(17) . .
O3 Mo3 O2 100.16(16) . .
O10 Mo3 O2 149.03(14) . .
O4 Mo3 O12 159.21(15) . 2_655
O3 Mo3 O12 93.19(16) . 2_655
O10 Mo3 O12 83.71(13) . 2_655
O2 Mo3 O12 70.92(13) . 2_655
O4 Mo3 O9 92.50(15) . .
O3 Mo3 O9 161.36(16) . .
O10 Mo3 O9 71.82(13) . .
O2 Mo3 O9 82.82(13) . .
O12 Mo3 O9 70.23(11) 2_655 .
O3W Co1 O1W 87.5(2) . .
O3W Co1 N2 169.81(18) . .
O1W Co1 N2 98.7(2) . .
O3W Co1 O2W 84.45(16) . .
O1W Co1 O2W 171.25(19) . .
N2 Co1 O2W 89.76(17) . .
O3W Co1 O1 89.02(15) . .
O1W Co1 O1 90.06(17) . .
N2 Co1 O1 99.01(15) . .
O2W Co1 O1 86.45(14) . .
O3W Co1 N1 94.28(17) . .
O1W Co1 N1 90.17(19) . .
N2 Co1 N1 77.71(16) . .
O2W Co1 N1 93.78(15) . .
O1 Co1 N1 176.70(15) . .
O12 Cr1 O12 180.0 . 2_655
O12 Cr1 O5 95.38(13) . .
O12 Cr1 O5 84.62(13) 2_655 .
O12 Cr1 O5 84.62(13) . 2_655
O12 Cr1 O5 95.38(13) 2_655 2_655
O5 Cr1 O5 180.0 . 2_655
O12 Cr1 O9 96.09(13) . .
O12 Cr1 O9 83.91(13) 2_655 .
O5 Cr1 O9 96.31(14) . .
O5 Cr1 O9 83.68(14) 2_655 .
O12 Cr1 O9 83.91(13) . 2_655
O12 Cr1 O9 96.09(13) 2_655 2_655
O5 Cr1 O9 83.69(14) . 2_655
O5 Cr1 O9 96.32(14) 2_655 2_655
O9 Cr1 O9 180.0 . 2_655
Mo2 O1 Co1 144.6(2) . .
Mo3 O2 Mo2 118.11(17) . .
Cr1 O5 Mo1 103.77(14) . 2_655
Cr1 O5 Mo2 101.20(13) . .
Mo1 O5 Mo2 94.35(11) 2_655 .
Mo2 O8 Mo1 118.44(16) 2_655 .
Cr1 O9 Mo1 101.86(14) . .
Cr1 O9 Mo3 102.36(13) . .
Mo1 O9 Mo3 91.96(11) . .
Mo1 O10 Mo3 120.03(17) . .
Cr1 O12 Mo2 102.58(14) . 2_655
Cr1 O12 Mo3 103.50(13) . 2_655
Mo2 O12 Mo3 94.51(12) 2_655 2_655
C1 N1 C5 118.1(5) . .
C1 N1 Co1 126.9(4) . .
C5 N1 Co1 115.0(3) . .
C6 N2 N3 107.0(4) . .
C6 N2 Co1 113.5(3) . .
N3 N2 Co1 139.1(3) . .
C7 N3 N2 104.8(4) . .
C6 N4 C7 103.4(4) . .
C8 N5 N6 102.5(4) . .
C9 N6 N5 110.3(4) . .
C9 N7 C8 102.5(4) . .
N1 C1 C2 122.5(5) . .
C1 C2 C3 119.2(5) . .
C4 C3 C2 119.1(5) . .
C3 C4 C5 118.5(5) . .
N1 C5 C4 122.6(5) . .
N1 C5 C6 114.0(4) . .
C4 C5 C6 123.5(5) . .
N2 C6 N4 111.8(4) . .
N2 C6 C5 119.5(4) . .
N4 C6 C5 128.7(5) . .
N3 C7 N4 113.1(4) . .
N3 C7 C8 124.4(5) . .
N4 C7 C8 122.6(4) . .
N5 C8 N7 114.3(4) . .
N5 C8 C7 120.3(5) . .
N7 C8 C7 125.4(4) . .
N7 C9 N6 110.5(5) . .

loop_
_geom_bond_atom_site_label_1
_geom_bond_atom_site_label_2
_geom_bond_distance
_geom_bond_site_symmetry_2
Mo1 O11 1.698(4) .
Mo1 O7 1.715(4) .
Mo1 O10 1.909(3) .
Mo1 O8 1.965(3) .
Mo1 O5 2.251(3) 2_655
Mo1 O9 2.301(3) .
Mo2 O6 1.703(3) .
Mo2 O1 1.732(4) .
Mo2 O8 1.910(3) 2_655
Mo2 O2 1.940(3) .
Mo2 O12 2.248(3) 2_655
Mo2 O5 2.287(3) .
Mo3 O4 1.706(4) .
Mo3 O3 1.713(3) .
Mo3 O10 1.917(3) .
Mo3 O2 1.937(3) .
Mo3 O12 2.280(3) 2_655
Mo3 O9 2.307(3) .
Co1 O3W 2.072(4) .
Co1 O1W 2.091(5) .
Co1 N2 2.103(4) .
Co1 O2W 2.113(4) .
Co1 O1 2.114(4) .
Co1 N1 2.139(4) .
Cr1 O12 1.971(3) .
Cr1 O12 1.971(3) 2_655
Cr1 O5 1.971(3) .
Cr1 O5 1.971(3) 2_655
Cr1 O9 1.976(3) .
Cr1 O9 1.976(3) 2_655
O5 Mo1 2.252(3) 2_655
O8 Mo2 1.910(3) 2_655
O12 Mo2 2.248(3) 2_655
O12 Mo3 2.280(3) 2_655
N1 C1 1.341(7) .
N1 C5 1.346(6) .
N2 C6 1.335(6) .
N2 N3 1.385(6) .
N3 C7 1.328(6) .
N4 C6 1.339(6) .
N4 C7 1.355(6) .
N5 C8 1.322(6) .
N5 N6 1.348(6) .
N6 C9 1.330(6) .
N7 C9 1.317(6) .
N7 C8 1.367(6) .
C1 C2 1.373(8) .
C2 C3 1.386(9) .
C3 C4 1.379(8) .
C4 C5 1.390(7) .
C5 C6 1.455(7) .
C7 C8 1.463(7) .
